data_7125123
loop_
_publ_author_name
'Wong, Yuen Onn'
'Smith, Mark D.'
'Peryshkov, Dmitry V.'

_publ_section_title
;
 Reversible water activation driven by contraction and expansion of a
 12-vertex-closo-12-vertex-nido biscarborane cluster.
;
_journal_issue 86
_journal_name_full 'Chemical communications (Cambridge, England)'
_journal_page_first 12710
_journal_page_last 12713
_journal_paper_doi 10.1039/c6cc06955j
_journal_volume 52
_journal_year 2016
_chemical_formula_moiety 'C28 H78 B20 N4 O P2, C H2 Cl2'
_chemical_formula_sum 'C29 H80 B20 Cl2 N4 O P2'
_chemical_formula_weight 850.01
_space_group_crystal_system triclinic
_space_group_IT_number 2
_space_group_name_Hall '-P 1'
_space_group_name_H-M_alt 'P -1'
_atom_sites_solution_hydrogens mixed
_atom_sites_solution_primary direct
_audit_creation_date 2015-09-24
_audit_creation_method
;
Olex2 1.2
(compiled 2015.01.26 svn.r3150 for OlexSys, GUI svn.r4998)
;
_audit_update_record
;
2016-06-22 deposited with the CCDC.
2016-09-15 downloaded from the CCDC.
;
_cell_angle_alpha 92.3050(10)
_cell_angle_beta 91.8090(10)
_cell_angle_gamma 98.8840(10)
_cell_formula_units_Z 2
_cell_length_a 11.8867(4)
_cell_length_b 12.3732(4)
_cell_length_c 16.8070(6)
_cell_measurement_reflns_used 9778
_cell_measurement_temperature 100(2)
_cell_measurement_theta_max 30.03
_cell_measurement_theta_min 2.52
_cell_volume 2438.50(14)
_computing_cell_refinement 'SAINT v8.34A (Bruker, 2013)'
_computing_data_collection 'Bruker APEXII v2014.9-0 (Bruker, 2014)'
_computing_data_reduction 'SAINT v8.34A (Bruker, 2013)'
_computing_molecular_graphics 'Olex2 (Dolomanov et al., 2009)'
_computing_publication_material 'Olex2 (Dolomanov et al., 2009)'
_computing_structure_refinement 'XL (Sheldrick, 2008)'
_computing_structure_solution 'XT (Sheldrick, 2015)'
_diffrn_ambient_temperature 100(2)
_diffrn_detector 'Bruker PHOTON-100 area detector'
_diffrn_detector_area_resol_mean 10.4
_diffrn_detector_type 'CMOS area detector'
_diffrn_measured_fraction_theta_full 0.999
_diffrn_measured_fraction_theta_max 0.999
_diffrn_measurement_device 'three-circle diffractometer'
_diffrn_measurement_device_type 'Bruker D8 Quest'
_diffrn_measurement_method '\w and \f scans'
_diffrn_radiation_monochromator 'mirror optics'
_diffrn_radiation_probe x-ray
_diffrn_radiation_type MoK\a
_diffrn_radiation_wavelength 0.71073
_diffrn_reflns_av_R_equivalents 0.0391
_diffrn_reflns_av_unetI/netI 0.0249
_diffrn_reflns_Laue_measured_fraction_full 0.999
_diffrn_reflns_Laue_measured_fraction_max 0.999
_diffrn_reflns_limit_h_max 16
_diffrn_reflns_limit_h_min -16
_diffrn_reflns_limit_k_max 17
_diffrn_reflns_limit_k_min -17
_diffrn_reflns_limit_l_max 23
_diffrn_reflns_limit_l_min -23
_diffrn_reflns_number 126383
_diffrn_reflns_point_group_measured_fraction_full 0.999
_diffrn_reflns_point_group_measured_fraction_max 0.999
_diffrn_reflns_theta_full 30.075
_diffrn_reflns_theta_max 30.077
_diffrn_reflns_theta_min 2.155
_diffrn_source 'microfocus sealed X-ray tube'
_diffrn_source_type 'Incoatec I\ms'
_exptl_absorpt_coefficient_mu 0.230
_exptl_absorpt_correction_T_max 0.4326
_exptl_absorpt_correction_T_min 0.4009
_exptl_absorpt_correction_type multi-scan
_exptl_absorpt_process_details
;
SADABS-2014/4 (Bruker,2014/4) was used for absorption correction.
wR2(int) was 0.0729 before and 0.0505 after correction.
The Ratio of minimum to maximum transmission is 0.9267.
The \l/2 correction factor is 0.00150.
;
_exptl_crystal_colour colourless
_exptl_crystal_colour_primary colourless
_exptl_crystal_density_diffrn 1.158
_exptl_crystal_description block
_exptl_crystal_F_000 908
_exptl_crystal_size_max 0.36
_exptl_crystal_size_mid 0.3
_exptl_crystal_size_min 0.25
_refine_diff_density_max 0.446
_refine_diff_density_min -0.355
_refine_diff_density_rms 0.049
_refine_ls_extinction_coef 0.0049(4)
_refine_ls_extinction_expression Fc^*^=kFc[1+0.001xFc^2^\l^3^/sin(2\q)]^-1/4^
_refine_ls_extinction_method 'SHELXL-2014/7 (Sheldrick 2014'
_refine_ls_goodness_of_fit_ref 1.036
_refine_ls_hydrogen_treatment mixed
_refine_ls_matrix_type full
_refine_ls_number_parameters 632
_refine_ls_number_reflns 14334
_refine_ls_number_restraints 3
_refine_ls_restrained_S_all 1.044
_refine_ls_R_factor_all 0.0461
_refine_ls_R_factor_gt 0.0351
_refine_ls_shift/su_max 0.001
_refine_ls_shift/su_mean 0.000
_refine_ls_structure_factor_coef Fsqd
_refine_ls_weighting_details 'w=1/[\s^2^(Fo^2^)+(0.0340P)^2^+1.2061P] where P=(Fo^2^+2Fc^2^)/3'
_refine_ls_weighting_scheme calc
_refine_ls_wR_factor_gt 0.0800
_refine_ls_wR_factor_ref 0.0846
_reflns_number_gt 12190
_reflns_number_total 14334
_reflns_threshold_expression 'I > 2\s(I)'
_cod_data_source_file c6cc06955j2.cif
_cod_data_source_block c1npamino
_cod_database_code 7125123
_shelx_space_group_comment
;
The symmetry employed for this shelxl refinement is uniquely defined
by the following loop, which should always be used as a source of
symmetry information in preference to the above space-group names.
They are only intended as comments.
;
_shelx_estimated_absorpt_t_max 0.945
_shelx_estimated_absorpt_t_min 0.922
_olex2_refinement_description
;
1. Fixed Uiso
 At 1.2 times of:
  All C(H) groups, All C(H,H,H,H) groups
 At 1.5 times of:
  All C(H,H,H) groups
2. Restrained distances
 C51-Cl1 \\sim C51-Cl2A \\sim C51-Cl2B
 with sigma of 0.01
3. Uiso/Uaniso restraints and constraints
Uanis(Cl2A) = Uanis(Cl2B)
4. Others
 Sof(Cl2B)=Sof(H51C)=Sof(H51D)=1-FVAR(1)
 Sof(Cl2A)=Sof(H51A)=Sof(H51B)=FVAR(1)
5.a Ternary CH refined with riding coordinates:
 C11(H11A), C14(H14A), C17(H17A), C20(H20A), C31(H31), C34(H34), C37(H37),
 C40(H40)
5.b Secondary CH2 refined with riding coordinates:
 C51(H51A,H51B), C51(H51C,H51D)
5.c Idealised Me refined as rotating group:
 C12(H12A,H12B,H12C), C13(H13A,H13B,H13C), C15(H15B,H15C,H15D), C16(H16A,H16B,
 H16C), C18(H18A,H18B,H18C), C19(H19A,H19B,H19C), C21(H21A,H21B,H21C), C22(H22A,
 H22B,H22C), C32(H32A,H32B,H32C), C33(H33A,H33B,H33C), C35(H35A,H35B,H35C),
 C36(H36A,H36B,H36C), C38(H38A,H38B,H38C), C39(H39A,H39B,H39C), C41(H41A,H41B,
 H41C), C42(H42A,H42B,H42C)
;
_shelx_shelxl_version_number 2014/7
_olex2_submission_special_instructions 'No special instructions were received'

loop_
_space_group_symop_operation_xyz
'x, y, z'
'-x, -y, -z'

loop_
_atom_site_label
_atom_site_type_symbol
_atom_site_fract_x
_atom_site_fract_y
_atom_site_fract_z
_atom_site_U_iso_or_equiv
_atom_site_adp_type
_atom_site_occupancy
_atom_site_site_symmetry_order
_atom_site_calc_flag
_atom_site_refinement_flags_posn
_atom_site_refinement_flags_occupancy
_atom_site_disorder_assembly
_atom_site_disorder_group
P1 P 0.51891(2) 0.68651(2) 0.29685(2) 0.00750(5) Uani 1 1 d . . . .
P2 P 0.06318(2) 0.24396(2) 0.21409(2) 0.00830(6) Uani 1 1 d . . . .
H2A H 0.0022(11) 0.2447(10) 0.2763(8) 0.010(3) Uiso 1 1 d . . . .
O1 O 0.24606(7) 0.33506(7) 0.08891(5) 0.01729(16) Uani 1 1 d . . . .
H1A H 0.3016(15) 0.3441(14) 0.0634(10) 0.032(4) Uiso 1 1 d . . . .
N1 N 0.61628(7) 0.60622(7) 0.31264(5) 0.01163(17) Uani 1 1 d . . . .
N2 N 0.54985(7) 0.79876(7) 0.35522(5) 0.01021(16) Uani 1 1 d . . . .
N3 N 0.10889(8) 0.12511(7) 0.22394(5) 0.01098(16) Uani 1 1 d . . . .
N4 N -0.01727(7) 0.24296(7) 0.13264(5) 0.01084(16) Uani 1 1 d . . . .
C1 C 0.51236(8) 0.72485(8) 0.18767(6) 0.00865(17) Uani 1 1 d . . . .
C2 C 0.37695(8) 0.67350(8) 0.15292(6) 0.00794(17) Uani 1 1 d . . . .
C3 C 0.30396(8) 0.61693(8) 0.21459(6) 0.00746(17) Uani 1 1 d . . . .
C4 C 0.16676(8) 0.36328(8) 0.22484(6) 0.00925(18) Uani 1 1 d . . . .
C11 C 0.73331(9) 0.65579(9) 0.34323(7) 0.0175(2) Uani 1 1 d . . . .
H11A H 0.7233 0.7234 0.3751 0.021 Uiso 1 1 calc R . . .
C12 C 0.81535(10) 0.69441(10) 0.27847(8) 0.0226(2) Uani 1 1 d . . . .
H12A H 0.8281 0.6313 0.2447 0.034 Uiso 1 1 calc GR . . .
H12B H 0.8881 0.7302 0.3033 0.034 Uiso 1 1 calc GR . . .
H12C H 0.7826 0.7465 0.2459 0.034 Uiso 1 1 calc GR . . .
C13 C 0.78729(11) 0.58459(11) 0.40108(8) 0.0261(3) Uani 1 1 d . . . .
H13A H 0.7334 0.5612 0.4423 0.039 Uiso 1 1 calc GR . . .
H13B H 0.8568 0.6269 0.4261 0.039 Uiso 1 1 calc GR . . .
H13C H 0.8063 0.5200 0.3719 0.039 Uiso 1 1 calc GR . . .
C14 C 0.58856(9) 0.48752(8) 0.28746(7) 0.0139(2) Uani 1 1 d . . . .
H14A H 0.5112 0.4779 0.2606 0.017 Uiso 1 1 calc R . . .
C15 C 0.66803(10) 0.45080(10) 0.22528(7) 0.0193(2) Uani 1 1 d . . . .
H15B H 0.6752 0.5022 0.1822 0.029 Uiso 1 1 calc GR . . .
H15C H 0.6364 0.3774 0.2035 0.029 Uiso 1 1 calc GR . . .
H15D H 0.7433 0.4494 0.2504 0.029 Uiso 1 1 calc GR . . .
C16 C 0.57851(10) 0.41013(10) 0.35637(8) 0.0206(2) Uani 1 1 d . . . .
H16A H 0.6546 0.3967 0.3734 0.031 Uiso 1 1 calc GR . . .
H16B H 0.5314 0.3406 0.3389 0.031 Uiso 1 1 calc GR . . .
H16C H 0.5431 0.4434 0.4011 0.031 Uiso 1 1 calc GR . . .
C17 C 0.62947(9) 0.89943(8) 0.33624(6) 0.01212(19) Uani 1 1 d . . . .
H17A H 0.6656 0.8812 0.2855 0.015 Uiso 1 1 calc R . . .
C18 C 0.56883(10) 0.99741(9) 0.31974(7) 0.0175(2) Uani 1 1 d . . . .
H18A H 0.5021 0.9735 0.2840 0.026 Uiso 1 1 calc GR . . .
H18B H 0.6212 1.0539 0.2947 0.026 Uiso 1 1 calc GR . . .
H18C H 0.5444 1.0274 0.3700 0.026 Uiso 1 1 calc GR . . .
C19 C 0.72765(10) 0.93813(9) 0.39735(7) 0.0183(2) Uani 1 1 d . . . .
H19A H 0.6976 0.9695 0.4452 0.027 Uiso 1 1 calc GR . . .
H19B H 0.7833 0.9938 0.3742 0.027 Uiso 1 1 calc GR . . .
H19C H 0.7647 0.8758 0.4116 0.027 Uiso 1 1 calc GR . . .
C20 C 0.49542(10) 0.78553(9) 0.43429(6) 0.0163(2) Uani 1 1 d . . . .
H20A H 0.4481 0.7112 0.4306 0.020 Uiso 1 1 calc R . . .
C21 C 0.57748(13) 0.78428(13) 0.50575(8) 0.0312(3) Uani 1 1 d . . . .
H21A H 0.6312 0.7338 0.4937 0.047 Uiso 1 1 calc GR . . .
H21B H 0.5344 0.7601 0.5523 0.047 Uiso 1 1 calc GR . . .
H21C H 0.6196 0.8581 0.5171 0.047 Uiso 1 1 calc GR . . .
C22 C 0.41141(11) 0.86543(10) 0.44864(8) 0.0248(3) Uani 1 1 d . . . .
H22A H 0.4534 0.9397 0.4580 0.037 Uiso 1 1 calc GR . . .
H22B H 0.3671 0.8445 0.4953 0.037 Uiso 1 1 calc GR . . .
H22C H 0.3598 0.8634 0.4018 0.037 Uiso 1 1 calc GR . . .
C31 C 0.19467(9) 0.09863(9) 0.16633(6) 0.0139(2) Uani 1 1 d . . . .
H31 H 0.1819 0.1396 0.1176 0.017 Uiso 1 1 calc R . . .
C32 C 0.17981(11) -0.02196(10) 0.13918(7) 0.0208(2) Uani 1 1 d . . . .
H32A H 0.1993 -0.0652 0.1837 0.031 Uiso 1 1 calc GR . . .
H32B H 0.2301 -0.0314 0.0952 0.031 Uiso 1 1 calc GR . . .
H32C H 0.1005 -0.0468 0.1212 0.031 Uiso 1 1 calc GR . . .
C33 C 0.31880(10) 0.13799(10) 0.19493(7) 0.0202(2) Uani 1 1 d . . . .
H33A H 0.3244 0.2096 0.2231 0.030 Uiso 1 1 calc GR . . .
H33B H 0.3676 0.1443 0.1489 0.030 Uiso 1 1 calc GR . . .
H33C H 0.3435 0.0852 0.2310 0.030 Uiso 1 1 calc GR . . .
C34 C 0.08716(10) 0.06640(9) 0.29909(6) 0.0153(2) Uani 1 1 d . . . .
H34 H 0.0445 0.1132 0.3330 0.018 Uiso 1 1 calc R . . .
C35 C 0.00968(11) -0.04401(10) 0.28666(8) 0.0223(2) Uani 1 1 d . . . .
H35A H -0.0591 -0.0346 0.2556 0.033 Uiso 1 1 calc GR . . .
H35B H -0.0118 -0.0725 0.3385 0.033 Uiso 1 1 calc GR . . .
H35C H 0.0502 -0.0957 0.2578 0.033 Uiso 1 1 calc GR . . .
C36 C 0.19435(11) 0.05377(10) 0.34812(7) 0.0223(2) Uani 1 1 d . . . .
H36A H 0.2347 0.0007 0.3207 0.034 Uiso 1 1 calc GR . . .
H36B H 0.1730 0.0278 0.4007 0.034 Uiso 1 1 calc GR . . .
H36C H 0.2442 0.1247 0.3545 0.034 Uiso 1 1 calc GR . . .
C37 C -0.12339(9) 0.16161(9) 0.11782(7) 0.0142(2) Uani 1 1 d . . . .
H37 H -0.1680 0.1914 0.0747 0.017 Uiso 1 1 calc R . . .
C38 C -0.10131(11) 0.05029(9) 0.08562(7) 0.0204(2) Uani 1 1 d . . . .
H38A H -0.0506 0.0602 0.0407 0.031 Uiso 1 1 calc GR . . .
H38B H -0.1737 0.0056 0.0676 0.031 Uiso 1 1 calc GR . . .
H38C H -0.0654 0.0134 0.1278 0.031 Uiso 1 1 calc GR . . .
C39 C -0.19936(9) 0.15206(10) 0.18934(7) 0.0189(2) Uani 1 1 d . . . .
H39A H -0.1627 0.1169 0.2321 0.028 Uiso 1 1 calc GR . . .
H39B H -0.2730 0.1079 0.1737 0.028 Uiso 1 1 calc GR . . .
H39C H -0.2113 0.2253 0.2082 0.028 Uiso 1 1 calc GR . . .
C40 C -0.00415(9) 0.33390(9) 0.07629(6) 0.0134(2) Uani 1 1 d . . . .
H40 H 0.0676 0.3843 0.0928 0.016 Uiso 1 1 calc R . . .
C41 C 0.01090(10) 0.28891(10) -0.00808(7) 0.0197(2) Uani 1 1 d . . . .
H41A H 0.0749 0.2476 -0.0078 0.030 Uiso 1 1 calc GR . . .
H41B H 0.0263 0.3498 -0.0437 0.030 Uiso 1 1 calc GR . . .
H41C H -0.0589 0.2405 -0.0268 0.030 Uiso 1 1 calc GR . . .
C42 C -0.10167(10) 0.40070(10) 0.08080(8) 0.0206(2) Uani 1 1 d . . . .
H42A H -0.1741 0.3528 0.0677 0.031 Uiso 1 1 calc GR . . .
H42B H -0.0903 0.4590 0.0428 0.031 Uiso 1 1 calc GR . . .
H42C H -0.1032 0.4331 0.1348 0.031 Uiso 1 1 calc GR . . .
B1 B 0.42001(10) 0.81480(9) 0.16691(7) 0.0100(2) Uani 1 1 d . . . .
H1 H 0.3862(11) 0.8527(11) 0.2148(8) 0.012(3) Uiso 1 1 d . . . .
B2 B 0.56432(10) 0.84146(9) 0.13861(7) 0.0116(2) Uani 1 1 d . . . .
H2 H 0.6214(11) 0.9053(11) 0.1702(8) 0.013(3) Uiso 1 1 d . . . .
B3 B 0.60669(10) 0.71390(9) 0.11253(7) 0.0115(2) Uani 1 1 d . . . .
H3 H 0.6907(12) 0.6969(12) 0.1287(9) 0.019(4) Uiso 1 1 d . . . .
B4 B 0.48854(9) 0.60989(9) 0.12341(7) 0.0093(2) Uani 1 1 d . . . .
H4 H 0.4960(11) 0.5331(11) 0.1456(8) 0.013(3) Uiso 1 1 d . . . .
B5 B 0.33417(10) 0.75665(9) 0.08300(7) 0.0107(2) Uani 1 1 d . . . .
H5 H 0.2472(12) 0.7653(11) 0.0811(8) 0.017(3) Uiso 1 1 d . . . .
B6 B 0.45182(10) 0.86273(10) 0.07153(7) 0.0127(2) Uani 1 1 d . . . .
H6 H 0.4389(13) 0.9463(12) 0.0577(9) 0.022(4) Uiso 1 1 d . . . .
B7 B 0.56795(10) 0.79973(10) 0.03691(7) 0.0131(2) Uani 1 1 d . . . .
H7 H 0.6319(13) 0.8404(12) 0.0002(9) 0.022(4) Uiso 1 1 d . . . .
B8 B 0.52130(10) 0.65597(10) 0.02805(7) 0.0119(2) Uani 1 1 d . . . .
H8 H 0.5536(12) 0.6014(11) -0.0157(8) 0.016(3) Uiso 1 1 d . . . .
B9 B 0.37675(10) 0.62956(9) 0.05553(7) 0.0102(2) Uani 1 1 d . . . .
H9 H 0.3169(12) 0.5605(12) 0.0366(8) 0.017(3) Uiso 1 1 d . . . .
B10 B 0.42572(11) 0.74787(10) 0.00201(7) 0.0132(2) Uani 1 1 d . . . .
H10 H 0.3952(12) 0.7555(12) -0.0594(8) 0.018(3) Uiso 1 1 d . . . .
B11 B 0.26406(10) 0.37687(9) 0.16489(7) 0.0111(2) Uani 1 1 d . . . .
H11 H 0.3516(12) 0.4099(12) 0.1843(8) 0.018(3) Uiso 1 1 d . . . .
B12 B 0.36148(9) 0.61197(9) 0.29935(6) 0.00820(19) Uani 1 1 d . . . .
B13 B 0.24672(10) 0.69127(9) 0.28260(7) 0.0102(2) Uani 1 1 d . . . .
H13 H 0.2478(11) 0.7786(11) 0.2837(8) 0.014(3) Uiso 1 1 d . . . .
B14 B 0.17343(9) 0.59058(9) 0.20836(7) 0.0101(2) Uani 1 1 d . . . .
H14 H 0.1221(12) 0.6057(11) 0.1556(8) 0.016(3) Uiso 1 1 d . . . .
B15 B 0.20510(10) 0.37903(9) 0.31939(7) 0.0107(2) Uani 1 1 d . . . .
H15 H 0.1915(12) 0.3084(12) 0.3565(8) 0.018(3) Uiso 1 1 d . . . .
H15A H 0.3178(12) 0.4246(12) 0.3121(9) 0.021(4) Uiso 1 1 d . . . .
B16 B 0.31220(10) 0.49579(9) 0.36279(7) 0.0108(2) Uani 1 1 d . . . .
H16 H 0.3610(12) 0.4794(11) 0.4151(8) 0.015(3) Uiso 1 1 d . . . .
B17 B 0.25288(10) 0.61942(9) 0.36952(7) 0.0106(2) Uani 1 1 d . . . .
H17 H 0.2649(12) 0.6650(11) 0.4279(8) 0.017(3) Uiso 1 1 d . . . .
B18 B 0.12579(10) 0.59725(9) 0.30657(7) 0.0110(2) Uani 1 1 d . . . .
H18 H 0.0477(12) 0.6291(12) 0.3211(9) 0.021(4) Uiso 1 1 d . . . .
B19 B 0.10170(9) 0.45886(9) 0.26658(7) 0.0105(2) Uani 1 1 d . . . .
H19 H 0.0094(12) 0.4324(11) 0.2655(8) 0.016(3) Uiso 1 1 d . . . .
B20 B 0.16194(10) 0.49364(9) 0.36925(7) 0.0112(2) Uani 1 1 d . . . .
H20 H 0.1159(12) 0.4778(12) 0.4244(8) 0.018(3) Uiso 1 1 d . . . .
Cl1 Cl -0.16933(3) 0.25645(3) 0.40084(2) 0.02529(7) Uani 1 1 d D . . .
Cl2A Cl -0.01076(13) 0.15785(7) 0.50064(9) 0.0333(2) Uani 0.890(7) 1 d D P A 1
Cl2B Cl -0.0354(8) 0.1673(5) 0.5178(6) 0.0333(2) Uani 0.110(7) 1 d D P A 2
C51 C -0.05840(10) 0.28176(10) 0.47466(7) 0.0216(2) Uani 1 1 d D . . .
H51A H -0.0858 0.3171 0.5226 0.026 Uiso 0.890(7) 1 calc R P A 1
H51B H 0.0061 0.3326 0.4546 0.026 Uiso 0.890(7) 1 calc R P A 1
H51C H 0.0125 0.3155 0.4502 0.026 Uiso 0.110(7) 1 calc R P A 2
H51D H -0.0780 0.3345 0.5159 0.026 Uiso 0.110(7) 1 calc R P A 2

loop_
_atom_site_aniso_label
_atom_site_aniso_U_11
_atom_site_aniso_U_22
_atom_site_aniso_U_33
_atom_site_aniso_U_23
_atom_site_aniso_U_13
_atom_site_aniso_U_12
P1 0.00660(11) 0.00724(11) 0.00823(11) 0.00041(8) -0.00041(8) -0.00014(8)
P2 0.00807(11) 0.00755(11) 0.00868(11) -0.00023(9) 0.00144(8) -0.00074(9)
O1 0.0125(4) 0.0253(4) 0.0135(4) -0.0001(3) 0.0054(3) 0.0004(3)
N1 0.0079(4) 0.0097(4) 0.0171(4) 0.0010(3) -0.0029(3) 0.0015(3)
N2 0.0113(4) 0.0090(4) 0.0089(4) -0.0014(3) 0.0007(3) -0.0025(3)
N3 0.0142(4) 0.0093(4) 0.0097(4) 0.0017(3) 0.0017(3) 0.0020(3)
N4 0.0095(4) 0.0099(4) 0.0120(4) 0.0007(3) -0.0008(3) -0.0017(3)
C1 0.0077(4) 0.0090(4) 0.0089(4) 0.0000(3) 0.0010(3) 0.0001(3)
C2 0.0067(4) 0.0078(4) 0.0090(4) -0.0002(3) -0.0004(3) 0.0005(3)
C3 0.0071(4) 0.0070(4) 0.0084(4) 0.0003(3) 0.0014(3) 0.0013(3)
C4 0.0081(4) 0.0079(4) 0.0109(4) -0.0005(3) 0.0009(3) -0.0011(3)
C11 0.0100(5) 0.0161(5) 0.0255(6) 0.0010(4) -0.0064(4) 0.0004(4)
C12 0.0099(5) 0.0209(6) 0.0361(7) 0.0059(5) -0.0021(5) -0.0006(4)
C13 0.0186(6) 0.0287(7) 0.0306(7) 0.0061(5) -0.0117(5) 0.0034(5)
C14 0.0117(5) 0.0091(4) 0.0210(5) 0.0020(4) -0.0007(4) 0.0019(4)
C15 0.0160(5) 0.0171(5) 0.0261(6) -0.0005(4) 0.0023(4) 0.0065(4)
C16 0.0198(6) 0.0155(5) 0.0276(6) 0.0084(5) -0.0003(5) 0.0044(4)
C17 0.0127(5) 0.0100(4) 0.0122(5) -0.0006(4) 0.0019(4) -0.0030(4)
C18 0.0231(6) 0.0103(5) 0.0183(5) -0.0007(4) 0.0002(4) 0.0004(4)
C19 0.0150(5) 0.0153(5) 0.0218(6) -0.0023(4) -0.0030(4) -0.0052(4)
C20 0.0188(5) 0.0180(5) 0.0090(5) -0.0023(4) 0.0024(4) -0.0067(4)
C21 0.0345(7) 0.0405(8) 0.0130(6) 0.0060(5) -0.0049(5) -0.0119(6)
C22 0.0273(6) 0.0194(6) 0.0244(6) -0.0103(5) 0.0130(5) -0.0059(5)
C31 0.0165(5) 0.0133(5) 0.0133(5) 0.0006(4) 0.0017(4) 0.0063(4)
C32 0.0251(6) 0.0163(5) 0.0228(6) -0.0037(4) 0.0003(5) 0.0101(5)
C33 0.0148(5) 0.0229(6) 0.0239(6) 0.0041(5) 0.0021(4) 0.0054(4)
C34 0.0197(5) 0.0135(5) 0.0122(5) 0.0045(4) 0.0002(4) 0.0001(4)
C35 0.0240(6) 0.0180(5) 0.0234(6) 0.0095(5) -0.0003(5) -0.0036(5)
C36 0.0264(6) 0.0216(6) 0.0187(6) 0.0073(5) -0.0066(5) 0.0025(5)
C37 0.0110(5) 0.0131(5) 0.0166(5) -0.0011(4) -0.0016(4) -0.0030(4)
C38 0.0230(6) 0.0153(5) 0.0210(6) -0.0051(4) -0.0040(5) -0.0012(4)
C39 0.0121(5) 0.0215(6) 0.0210(6) -0.0006(4) 0.0025(4) -0.0047(4)
C40 0.0122(5) 0.0130(5) 0.0147(5) 0.0037(4) -0.0017(4) 0.0004(4)
C41 0.0213(6) 0.0236(6) 0.0135(5) 0.0043(4) -0.0004(4) 0.0002(5)
C42 0.0167(5) 0.0175(5) 0.0283(6) 0.0039(5) -0.0047(5) 0.0049(4)
B1 0.0108(5) 0.0073(5) 0.0118(5) 0.0013(4) 0.0006(4) 0.0005(4)
B2 0.0124(5) 0.0097(5) 0.0121(5) 0.0016(4) 0.0028(4) -0.0008(4)
B3 0.0107(5) 0.0117(5) 0.0118(5) 0.0007(4) 0.0040(4) -0.0001(4)
B4 0.0084(5) 0.0091(5) 0.0103(5) -0.0007(4) 0.0021(4) 0.0015(4)
B5 0.0125(5) 0.0098(5) 0.0101(5) 0.0018(4) -0.0004(4) 0.0024(4)
B6 0.0160(5) 0.0106(5) 0.0117(5) 0.0033(4) 0.0020(4) 0.0016(4)
B7 0.0150(5) 0.0127(5) 0.0112(5) 0.0011(4) 0.0044(4) 0.0000(4)
B8 0.0131(5) 0.0115(5) 0.0108(5) 0.0000(4) 0.0037(4) 0.0006(4)
B9 0.0115(5) 0.0106(5) 0.0084(5) -0.0002(4) 0.0005(4) 0.0015(4)
B10 0.0164(5) 0.0127(5) 0.0102(5) 0.0015(4) 0.0016(4) 0.0010(4)
B11 0.0097(5) 0.0083(5) 0.0155(5) 0.0014(4) 0.0024(4) 0.0009(4)
B12 0.0069(4) 0.0085(5) 0.0088(5) 0.0001(4) 0.0007(4) -0.0002(4)
B13 0.0093(5) 0.0097(5) 0.0116(5) -0.0011(4) 0.0023(4) 0.0012(4)
B14 0.0083(5) 0.0098(5) 0.0120(5) 0.0002(4) 0.0004(4) 0.0008(4)
B15 0.0096(5) 0.0099(5) 0.0118(5) 0.0003(4) 0.0007(4) -0.0009(4)
B16 0.0104(5) 0.0107(5) 0.0104(5) 0.0006(4) -0.0002(4) -0.0014(4)
B17 0.0107(5) 0.0108(5) 0.0097(5) -0.0014(4) 0.0026(4) -0.0006(4)
B18 0.0094(5) 0.0101(5) 0.0134(5) -0.0013(4) 0.0030(4) 0.0013(4)
B19 0.0081(5) 0.0106(5) 0.0125(5) -0.0004(4) 0.0010(4) 0.0001(4)
B20 0.0107(5) 0.0115(5) 0.0105(5) 0.0001(4) 0.0029(4) -0.0013(4)
Cl1 0.02116(14) 0.03343(16) 0.02160(14) 0.00050(12) 0.00026(11) 0.00556(12)
Cl2A 0.0474(4) 0.0331(2) 0.0224(4) 0.0072(2) -0.0014(3) 0.0147(2)
Cl2B 0.0474(4) 0.0331(2) 0.0224(4) 0.0072(2) -0.0014(3) 0.0147(2)
C51 0.0197(6) 0.0211(6) 0.0227(6) -0.0019(5) 0.0002(4) 0.0003(4)

loop_
_atom_type_symbol
_atom_type_description
_atom_type_scat_dispersion_real
_atom_type_scat_dispersion_imag
_atom_type_scat_source
C C 0.0033 0.0016 'International Tables Vol C Tables 4.2.6.8 and 6.1.1.4'
H H 0.0000 0.0000 'International Tables Vol C Tables 4.2.6.8 and 6.1.1.4'
B B 0.0013 0.0007 'International Tables Vol C Tables 4.2.6.8 and 6.1.1.4'
Cl Cl 0.1484 0.1585 'International Tables Vol C Tables 4.2.6.8 and 6.1.1.4'
N N 0.0061 0.0033 'International Tables Vol C Tables 4.2.6.8 and 6.1.1.4'
O O 0.0106 0.0060 'International Tables Vol C Tables 4.2.6.8 and 6.1.1.4'
P P 0.1023 0.0942 'International Tables Vol C Tables 4.2.6.8 and 6.1.1.4'

loop_
_geom_angle_atom_site_label_1
_geom_angle_atom_site_label_2
_geom_angle_atom_site_label_3
_geom_angle
N1 P1 C1 111.32(4)
N1 P1 B12 114.28(5)
N2 P1 N1 109.14(5)
N2 P1 C1 109.78(4)
N2 P1 B12 115.29(5)
C1 P1 B12 96.43(4)
N3 P2 H2A 99.5(6)
N3 P2 C4 116.87(5)
N4 P2 H2A 110.3(6)
N4 P2 N3 111.46(5)
N4 P2 C4 111.86(5)
C4 P2 H2A 105.9(6)
B11 O1 H1A 113.3(12)
C11 N1 P1 119.53(7)
C14 N1 P1 118.77(7)
C14 N1 C11 121.36(8)
C17 N2 P1 125.45(7)
C17 N2 C20 122.54(8)
C20 N2 P1 111.84(7)
C31 N3 P2 116.20(7)
C31 N3 C34 122.85(8)
C34 N3 P2 118.99(7)
C37 N4 P2 121.70(7)
C40 N4 P2 123.10(7)
C40 N4 C37 114.17(8)
C2 C1 P1 105.48(6)
C2 C1 B1 61.30(6)
C2 C1 B2 110.30(7)
C2 C1 B3 109.40(7)
C2 C1 B4 59.90(6)
B1 C1 P1 114.64(6)
B1 C1 B2 62.14(6)
B1 C1 B3 112.43(8)
B1 C1 B4 111.70(8)
B2 C1 P1 133.38(7)
B2 C1 B4 111.70(8)
B3 C1 P1 130.62(7)
B3 C1 B2 61.60(6)
B3 C1 B4 61.55(6)
B4 C1 P1 111.73(6)
C1 C2 B1 59.51(6)
C1 C2 B4 60.65(6)
C3 C2 C1 113.52(8)
C3 C2 B1 117.54(8)
C3 C2 B4 115.62(8)
C3 C2 B5 126.03(8)
C3 C2 B9 124.76(8)
B4 C2 B1 110.83(7)
B5 C2 C1 109.62(7)
B5 C2 B1 61.76(6)
B5 C2 B4 113.03(8)
B9 C2 C1 110.72(7)
B9 C2 B1 112.64(8)
B9 C2 B4 62.48(6)
B9 C2 B5 62.62(6)
C2 C3 B12 116.58(8)
C2 C3 B13 119.49(8)
C2 C3 B14 124.82(8)
B12 C3 B13 68.46(7)
B14 C3 B12 116.67(8)
B14 C3 B13 69.51(7)
B11 C4 P2 117.91(7)
B11 C4 B15 116.55(8)
B11 C4 B19 128.55(8)
B15 C4 P2 106.78(7)
B15 C4 B19 71.01(7)
B19 C4 P2 105.83(6)
N1 C11 H11A 105.6
N1 C11 C12 114.41(10)
N1 C11 C13 113.75(9)
C12 C11 H11A 105.6
C12 C11 C13 110.92(10)
C13 C11 H11A 105.6
C11 C12 H12A 109.5
C11 C12 H12B 109.5
C11 C12 H12C 109.5
H12A C12 H12B 109.5
H12A C12 H12C 109.5
H12B C12 H12C 109.5
C11 C13 H13A 109.5
C11 C13 H13B 109.5
C11 C13 H13C 109.5
H13A C13 H13B 109.5
H13A C13 H13C 109.5
H13B C13 H13C 109.5
N1 C14 H14A 105.9
N1 C14 C15 113.72(9)
N1 C14 C16 114.35(9)
C15 C14 H14A 105.9
C16 C14 H14A 105.9
C16 C14 C15 110.35(9)
C14 C15 H15B 109.5
C14 C15 H15C 109.5
C14 C15 H15D 109.5
H15B C15 H15C 109.5
H15B C15 H15D 109.5
H15C C15 H15D 109.5
C14 C16 H16A 109.5
C14 C16 H16B 109.5
C14 C16 H16C 109.5
H16A C16 H16B 109.5
H16A C16 H16C 109.5
H16B C16 H16C 109.5
N2 C17 H17A 106.2
N2 C17 C18 113.34(9)
N2 C17 C19 116.23(9)
C18 C17 H17A 106.2
C18 C17 C19 107.85(9)
C19 C17 H17A 106.2
C17 C18 H18A 109.5
C17 C18 H18B 109.5
C17 C18 H18C 109.5
H18A C18 H18B 109.5
H18A C18 H18C 109.5
H18B C18 H18C 109.5
C17 C19 H19A 109.5
C17 C19 H19B 109.5
C17 C19 H19C 109.5
H19A C19 H19B 109.5
H19A C19 H19C 109.5
H19B C19 H19C 109.5
N2 C20 H20A 105.4
N2 C20 C21 115.44(10)
N2 C20 C22 112.41(10)
C21 C20 H20A 105.4
C21 C20 C22 111.88(10)
C22 C20 H20A 105.4
C20 C21 H21A 109.5
C20 C21 H21B 109.5
C20 C21 H21C 109.5
H21A C21 H21B 109.5
H21A C21 H21C 109.5
H21B C21 H21C 109.5
C20 C22 H22A 109.5
C20 C22 H22B 109.5
C20 C22 H22C 109.5
H22A C22 H22B 109.5
H22A C22 H22C 109.5
H22B C22 H22C 109.5
N3 C31 H31 106.2
N3 C31 C32 113.92(9)
N3 C31 C33 114.02(9)
C32 C31 H31 106.2
C32 C31 C33 109.75(9)
C33 C31 H31 106.2
C31 C32 H32A 109.5
C31 C32 H32B 109.5
C31 C32 H32C 109.5
H32A C32 H32B 109.5
H32A C32 H32C 109.5
H32B C32 H32C 109.5
C31 C33 H33A 109.5
C31 C33 H33B 109.5
C31 C33 H33C 109.5
H33A C33 H33B 109.5
H33A C33 H33C 109.5
H33B C33 H33C 109.5
N3 C34 H34 105.9
N3 C34 C35 113.44(9)
N3 C34 C36 114.63(9)
C35 C34 H34 105.9
C36 C34 H34 105.9
C36 C34 C35 110.29(9)
C34 C35 H35A 109.5
C34 C35 H35B 109.5
C34 C35 H35C 109.5
H35A C35 H35B 109.5
H35A C35 H35C 109.5
H35B C35 H35C 109.5
C34 C36 H36A 109.5
C34 C36 H36B 109.5
C34 C36 H36C 109.5
H36A C36 H36B 109.5
H36A C36 H36C 109.5
H36B C36 H36C 109.5
N4 C37 H37 105.9
N4 C37 C38 113.49(9)
N4 C37 C39 112.83(9)
C38 C37 H37 105.9
C38 C37 C39 112.11(9)
C39 C37 H37 105.9
C37 C38 H38A 109.5
C37 C38 H38B 109.5
C37 C38 H38C 109.5
H38A C38 H38B 109.5
H38A C38 H38C 109.5
H38B C38 H38C 109.5
C37 C39 H39A 109.5
C37 C39 H39B 109.5
C37 C39 H39C 109.5
H39A C39 H39B 109.5
H39A C39 H39C 109.5
H39B C39 H39C 109.5
N4 C40 H40 107.3
N4 C40 C41 110.05(9)
N4 C40 C42 111.96(9)
C41 C40 H40 107.3
C42 C40 H40 107.3
C42 C40 C41 112.72(9)
C40 C41 H41A 109.5
C40 C41 H41B 109.5
C40 C41 H41C 109.5
H41A C41 H41B 109.5
H41A C41 H41C 109.5
H41B C41 H41C 109.5
C40 C42 H42A 109.5
C40 C42 H42B 109.5
C40 C42 H42C 109.5
H42A C42 H42B 109.5
H42A C42 H42C 109.5
H42B C42 H42C 109.5
C1 B1 C2 59.19(6)
C1 B1 H1 117.5(7)
C1 B1 B2 59.30(6)
C1 B1 B5 106.34(8)
C1 B1 B6 106.66(8)
C2 B1 H1 116.3(7)
C2 B1 B2 106.41(8)
C2 B1 B5 58.02(6)
C2 B1 B6 105.70(8)
B2 B1 H1 125.5(7)
B5 B1 H1 122.0(7)
B5 B1 B2 108.62(8)
B6 B1 H1 129.9(7)
B6 B1 B2 60.29(7)
B6 B1 B5 60.60(7)
C1 B2 B1 58.56(6)
C1 B2 H2 119.0(7)
C1 B2 B3 59.18(6)
C1 B2 B6 105.40(8)
C1 B2 B7 106.06(8)
B1 B2 H2 118.8(7)
B3 B2 B1 107.55(8)
B3 B2 H2 121.3(7)
B3 B2 B6 108.66(8)
B6 B2 B1 59.41(7)
B6 B2 H2 124.8(7)
B7 B2 B1 107.70(8)
B7 B2 H2 126.9(7)
B7 B2 B3 60.45(7)
B7 B2 B6 60.52(7)
C1 B3 B2 59.22(6)
C1 B3 H3 118.2(8)
C1 B3 B4 59.30(6)
C1 B3 B7 105.52(8)
C1 B3 B8 105.47(8)
B2 B3 H3 121.5(8)
B2 B3 B7 59.70(7)
B2 B3 B8 107.67(8)
B4 B3 B2 107.96(8)
B4 B3 H3 118.3(8)
B4 B3 B7 107.34(8)
B4 B3 B8 59.36(6)
B7 B3 H3 128.0(8)
B8 B3 H3 125.7(8)
B8 B3 B7 59.92(7)
C1 B4 B3 59.15(6)
C1 B4 H4 119.2(7)
C1 B4 B8 106.25(8)
C1 B4 B9 106.44(8)
C2 B4 C1 59.45(6)
C2 B4 B3 107.12(8)
C2 B4 H4 118.6(7)
C2 B4 B8 105.88(8)
C2 B4 B9 58.31(6)
B3 B4 H4 123.3(7)
B3 B4 B9 109.09(8)
B8 B4 B3 60.51(7)
B8 B4 H4 127.6(7)
B8 B4 B9 60.42(7)
B9 B4 H4 122.5(7)
C2 B5 B1 60.23(6)
C2 B5 H5 116.8(8)
C2 B5 B6 106.49(8)
C2 B5 B9 58.56(6)
C2 B5 B10 105.71(8)
B1 B5 H5 118.1(8)
B1 B5 B6 59.40(6)
B1 B5 B10 107.52(8)
B6 B5 H5 126.3(8)
B9 B5 B1 108.14(8)
B9 B5 H5 120.6(8)
B9 B5 B6 108.32(8)
B9 B5 B10 60.12(6)
B10 B5 H5 128.4(8)
B10 B5 B6 60.12(7)
B1 B6 B2 60.30(6)
B1 B6 B5 60.00(6)
B1 B6 H6 119.2(8)
B1 B6 B7 107.57(8)
B1 B6 B10 107.73(8)
B2 B6 B5 108.16(8)
B2 B6 H6 120.4(8)
B2 B6 B7 59.46(7)
B2 B6 B10 107.68(8)
B5 B6 H6 121.4(8)
B5 B6 B7 107.63(8)
B5 B6 B10 59.79(7)
B7 B6 H6 123.9(8)
B10 B6 H6 124.3(8)
B10 B6 B7 59.93(7)
B2 B7 B3 59.85(7)
B2 B7 B6 60.02(7)
B2 B7 H7 120.0(8)
B2 B7 B8 107.79(8)
B2 B7 B10 108.15(8)
B3 B7 B6 107.79(8)
B3 B7 H7 119.9(8)
B3 B7 B10 108.13(8)
B6 B7 H7 122.7(8)
B8 B7 B3 59.92(7)
B8 B7 B6 107.76(8)
B8 B7 H7 122.4(8)
B8 B7 B10 60.09(7)
B10 B7 B6 59.96(7)
B10 B7 H7 123.7(8)
B3 B8 B7 60.16(7)
B3 B8 H8 121.2(7)
B3 B8 B10 108.36(8)
B4 B8 B3 60.13(6)
B4 B8 B7 108.14(8)
B4 B8 H8 119.6(7)
B4 B8 B9 60.29(6)
B4 B8 B10 108.02(8)
B7 B8 H8 123.5(7)
B7 B8 B10 60.14(7)
B9 B8 B3 108.69(8)
B9 B8 B7 108.37(8)
B9 B8 H8 120.2(7)
B9 B8 B10 59.94(7)
B10 B8 H8 123.0(7)
C2 B9 B4 59.20(6)
C2 B9 B5 58.82(6)
C2 B9 B8 105.68(8)
C2 B9 H9 117.4(8)
C2 B9 B10 105.91(8)
B4 B9 B8 59.29(6)
B4 B9 H9 117.9(8)
B4 B9 B10 107.44(8)
B5 B9 B4 107.35(8)
B5 B9 B8 107.92(8)
B5 B9 H9 121.7(8)
B5 B9 B10 60.12(7)
B8 B9 H9 125.7(8)
B8 B9 B10 60.20(7)
B10 B9 H9 128.4(8)
B5 B10 B6 60.09(7)
B5 B10 B7 108.02(8)
B5 B10 B8 107.37(8)
B5 B10 H10 120.8(7)
B6 B10 H10 121.8(7)
B7 B10 B6 60.11(7)
B7 B10 H10 122.8(7)
B8 B10 B6 107.63(8)
B8 B10 B7 59.77(7)
B8 B10 H10 122.8(7)
B9 B10 B5 59.76(6)
B9 B10 B6 108.00(8)
B9 B10 B7 108.01(8)
B9 B10 B8 59.86(6)
B9 B10 H10 120.9(7)
O1 B11 C4 120.80(9)
O1 B11 H11 117.4(8)
C4 B11 H11 121.3(7)
C3 B12 P1 107.99(7)
C3 B12 B13 58.30(6)
C3 B12 B16 119.66(8)
C3 B12 B17 106.59(8)
B13 B12 P1 118.47(7)
B13 B12 B16 109.76(7)
B16 B12 P1 124.79(7)
B17 B12 P1 131.99(7)
B17 B12 B13 57.89(6)
B17 B12 B16 58.51(6)
C3 B13 B12 53.25(6)
C3 B13 H13 126.5(7)
C3 B13 B14 51.88(6)
C3 B13 B17 104.22(8)
C3 B13 B18 100.73(8)
B12 B13 H13 130.5(7)
B12 B13 B14 92.77(7)
B14 B13 H13 126.7(7)
B17 B13 B12 60.07(6)
B17 B13 H13 122.3(7)
B17 B13 B14 104.76(8)
B17 B13 B18 61.39(7)
B18 B13 B12 101.71(8)
B18 B13 H13 123.1(7)
B18 B13 B14 58.70(6)
C3 B14 B13 58.61(6)
C3 B14 H14 123.7(7)
C3 B14 B18 106.54(8)
C3 B14 B19 116.17(8)
B13 B14 H14 127.7(7)
B13 B14 B19 107.79(7)
B18 B14 B13 59.08(6)
B18 B14 H14 123.6(7)
B18 B14 B19 55.96(6)
B19 B14 H14 112.5(7)
C4 B15 H15 119.0(8)
C4 B15 H15A 98.8(6)
C4 B15 B16 123.81(8)
C4 B15 B19 54.99(6)
C4 B15 B20 114.64(8)
H15 B15 H15A 115.0(10)
B16 B15 H15 114.1(8)
B16 B15 H15A 40.1(6)
B16 B15 B19 99.93(7)
B19 B15 H15 132.1(8)
B19 B15 H15A 112.7(6)
B20 B15 H15 110.0(8)
B20 B15 H15A 96.8(6)
B20 B15 B16 58.64(6)
B20 B15 B19 60.40(6)
B12 B16 B15 118.79(8)
B12 B16 H15A 95.7(7)
B12 B16 H16 121.7(7)
B15 B16 H15A 47.3(7)
B15 B16 H16 116.4(7)
H15A B16 H16 108.4(10)
B17 B16 B12 58.75(6)
B17 B16 B15 111.22(8)
B17 B16 H15A 136.5(7)
B17 B16 H16 115.0(7)
B17 B16 B20 58.77(6)
B20 B16 B12 105.19(8)
B20 B16 B15 57.65(6)
B20 B16 H15A 102.7(7)
B20 B16 H16 119.1(7)
B12 B17 H17 125.2(7)
B12 B17 B18 102.13(8)
B13 B17 B12 62.04(6)
B13 B17 B16 117.04(8)
B13 B17 H17 119.4(7)
B13 B17 B18 60.02(6)
B13 B17 B20 115.32(8)
B16 B17 B12 62.74(6)
B16 B17 H17 115.9(7)
B16 B17 B18 106.36(8)
B18 B17 H17 126.6(7)
B20 B17 B12 109.91(8)
B20 B17 B16 60.82(7)
B20 B17 H17 114.8(7)
B20 B17 B18 60.42(6)
B13 B18 B17 58.59(6)
B13 B18 H18 118.4(8)
B13 B18 B19 121.75(8)
B13 B18 B20 112.35(8)
B14 B18 B13 62.22(6)
B14 B18 B17 105.31(8)
B14 B18 H18 122.4(8)
B14 B18 B19 69.34(7)
B14 B18 B20 115.37(8)
B17 B18 H18 123.6(8)
B19 B18 B17 109.61(8)
B19 B18 H18 113.8(8)
B20 B18 B17 58.58(6)
B20 B18 H18 115.3(8)
B20 B18 B19 62.49(7)
C4 B19 B14 99.95(7)
C4 B19 B15 54.01(6)
C4 B19 B18 142.66(9)
C4 B19 H19 110.8(7)
C4 B19 B20 109.37(8)
B14 B19 H19 122.1(7)
B15 B19 B14 115.97(7)
B15 B19 H19 121.9(7)
B18 B19 B14 54.71(6)
B18 B19 B15 108.62(8)
B18 B19 H19 106.3(7)
B18 B19 B20 58.60(6)
B20 B19 B14 101.28(7)
B20 B19 B15 56.04(6)
B20 B19 H19 112.1(7)
B15 B20 B16 63.71(7)
B15 B20 B18 115.54(8)
B15 B20 B19 63.56(6)
B15 B20 H20 116.4(7)
B16 B20 B19 105.49(8)
B16 B20 H20 123.4(7)
B17 B20 B15 118.11(8)
B17 B20 B16 60.40(6)
B17 B20 B18 61.00(7)
B17 B20 B19 108.67(8)
B17 B20 H20 115.1(7)
B18 B20 B16 106.48(8)
B18 B20 B19 58.92(6)
B18 B20 H20 119.2(7)
B19 B20 H20 125.6(7)
Cl1 C51 Cl2A 110.97(7)
Cl1 C51 H51A 109.4
Cl1 C51 H51B 109.4
Cl1 C51 H51C 109.2
Cl1 C51 H51D 109.2
Cl2A C51 H51A 109.4
Cl2A C51 H51B 109.4
Cl2B C51 Cl1 112.2(2)
Cl2B C51 H51C 109.2
Cl2B C51 H51D 109.2
H51A C51 H51B 108.0
H51C C51 H51D 107.9

loop_
_geom_bond_atom_site_label_1
_geom_bond_atom_site_label_2
_geom_bond_distance
P1 N1 1.6595(9)
P1 N2 1.6542(9)
P1 C1 1.9160(10)
P1 B12 1.9568(11)
P2 H2A 1.292(13)
P2 N3 1.6570(9)
P2 N4 1.6435(9)
P2 C4 1.7696(10)
O1 H1A 0.794(18)
O1 B11 1.3563(14)
N1 C11 1.4971(13)
N1 C14 1.4955(13)
N2 C17 1.4953(13)
N2 C20 1.5002(13)
N3 C31 1.4914(13)
N3 C34 1.4922(13)
N4 C37 1.4947(13)
N4 C40 1.4927(13)
C1 C2 1.7118(14)
C1 B1 1.7175(15)
C1 B2 1.7308(15)
C1 B3 1.7300(15)
C1 B4 1.7328(15)
C2 C3 1.4982(13)
C2 B1 1.7484(15)
C2 B4 1.7198(14)
C2 B5 1.7085(15)
C2 B9 1.7037(15)
C3 B12 1.5681(14)
C3 B13 1.6652(15)
C3 B14 1.5346(14)
C4 B11 1.5520(15)
C4 B15 1.6348(15)
C4 B19 1.6548(15)
C11 H11A 1.0000
C11 C12 1.5261(17)
C11 C13 1.5288(16)
C12 H12A 0.9800
C12 H12B 0.9800
C12 H12C 0.9800
C13 H13A 0.9800
C13 H13B 0.9800
C13 H13C 0.9800
C14 H14A 1.0000
C14 C15 1.5323(16)
C14 C16 1.5281(15)
C15 H15B 0.9800
C15 H15C 0.9800
C15 H15D 0.9800
C16 H16A 0.9800
C16 H16B 0.9800
C16 H16C 0.9800
C17 H17A 1.0000
C17 C18 1.5332(15)
C17 C19 1.5356(15)
C18 H18A 0.9800
C18 H18B 0.9800
C18 H18C 0.9800
C19 H19A 0.9800
C19 H19B 0.9800
C19 H19C 0.9800
C20 H20A 1.0000
C20 C21 1.5252(17)
C20 C22 1.5277(18)
C21 H21A 0.9800
C21 H21B 0.9800
C21 H21C 0.9800
C22 H22A 0.9800
C22 H22B 0.9800
C22 H22C 0.9800
C31 H31 1.0000
C31 C32 1.5246(15)
C31 C33 1.5361(16)
C32 H32A 0.9800
C32 H32B 0.9800
C32 H32C 0.9800
C33 H33A 0.9800
C33 H33B 0.9800
C33 H33C 0.9800
C34 H34 1.0000
C34 C35 1.5279(16)
C34 C36 1.5272(16)
C35 H35A 0.9800
C35 H35B 0.9800
C35 H35C 0.9800
C36 H36A 0.9800
C36 H36B 0.9800
C36 H36C 0.9800
C37 H37 1.0000
C37 C38 1.5231(16)
C37 C39 1.5236(15)
C38 H38A 0.9800
C38 H38B 0.9800
C38 H38C 0.9800
C39 H39A 0.9800
C39 H39B 0.9800
C39 H39C 0.9800
C40 H40 1.0000
C40 C41 1.5284(16)
C40 C42 1.5261(15)
C41 H41A 0.9800
C41 H41B 0.9800
C41 H41C 0.9800
C42 H42A 0.9800
C42 H42B 0.9800
C42 H42C 0.9800
B1 H1 1.038(13)
B1 B2 1.7796(16)
B1 B5 1.7744(16)
B1 B6 1.7636(16)
B2 H2 1.069(14)
B2 B3 1.7721(17)
B2 B6 1.7793(17)
B2 B7 1.7693(17)
B3 H3 1.081(15)
B3 B4 1.7717(16)
B3 B7 1.7827(17)
B3 B8 1.7783(17)
B4 H4 1.049(13)
B4 B8 1.7578(16)
B4 B9 1.7757(16)
B5 H5 1.056(14)
B5 B6 1.7849(16)
B5 B9 1.7732(16)
B5 B10 1.7795(17)
B6 H6 1.101(15)
B6 B7 1.7884(17)
B6 B10 1.7856(17)
B7 H7 1.072(15)
B7 B8 1.7784(17)
B7 B10 1.7850(18)
B8 H8 1.096(14)
B8 B9 1.7779(16)
B8 B10 1.7841(17)
B9 H9 1.055(14)
B9 B10 1.7795(16)
B10 H10 1.096(14)
B11 H11 1.092(14)
B12 B13 1.8204(16)
B12 B16 1.8573(16)
B12 B17 1.7861(16)
B13 H13 1.078(14)
B13 B14 1.8273(16)
B13 B17 1.7457(16)
B13 B18 1.7719(16)
B14 H14 1.099(14)
B14 B18 1.7648(16)
B14 B19 2.0230(16)
B15 H15 1.089(14)
B15 H15A 1.381(15)
B15 B16 1.8784(16)
B15 B19 1.9106(16)
B15 B20 1.7700(16)
B16 H15A 1.211(15)
B16 H16 1.080(14)
B16 B17 1.7817(17)
B16 B20 1.7890(16)
B17 H17 1.106(14)
B17 B18 1.7957(17)
B17 B20 1.7522(16)
B18 H18 1.094(15)
B18 B19 1.7916(16)
B18 B20 1.7856(17)
B19 H19 1.095(14)
B19 B20 1.8554(16)
B20 H20 1.099(14)
Cl1 C51 1.7646(12)
Cl2A C51 1.7800(16)
Cl2B C51 1.672(5)
C51 H51A 0.9900
C51 H51B 0.9900
C51 H51C 0.9900
C51 H51D 0.9900

loop_
_geom_torsion_atom_site_label_1
_geom_torsion_atom_site_label_2
_geom_torsion_atom_site_label_3
_geom_torsion_atom_site_label_4
_geom_torsion
P1 N1 C11 C12 -87.04(11)
P1 N1 C11 C13 144.05(9)
P1 N1 C14 C15 119.17(9)
P1 N1 C14 C16 -112.81(9)
P1 N2 C17 C18 109.81(9)
P1 N2 C17 C19 -124.39(9)
P1 N2 C20 C21 112.03(10)
P1 N2 C20 C22 -117.99(9)
P1 C1 C2 C3 0.77(9)
P1 C1 C2 B1 109.97(7)
P1 C1 C2 B4 -106.47(7)
P1 C1 C2 B5 147.51(6)
P1 C1 C2 B9 -145.27(6)
P1 C1 B1 C2 -94.80(7)
P1 C1 B1 B2 127.75(8)
P1 C1 B1 B5 -129.96(7)
P1 C1 B1 B6 166.54(6)
P1 C1 B2 B1 -98.58(10)
P1 C1 B2 B3 120.49(10)
P1 C1 B2 B6 -136.68(8)
P1 C1 B2 B7 160.18(8)
P1 C1 B3 B2 -124.39(9)
P1 C1 B3 B4 95.16(9)
P1 C1 B3 B7 -163.60(7)
P1 C1 B3 B8 133.97(8)
P1 C1 B4 C2 95.80(7)
P1 C1 B4 B3 -125.53(8)
P1 C1 B4 B8 -165.06(6)
P1 C1 B4 B9 131.70(7)
P1 B12 B13 C3 94.47(8)
P1 B12 B13 B14 130.62(7)
P1 B12 B13 B17 -123.92(8)
P1 B12 B13 B18 -170.79(7)
P1 B12 B16 B15 -139.41(8)
P1 B12 B16 B17 121.98(9)
P1 B12 B16 B20 159.49(7)
P1 B12 B17 B13 101.10(10)
P1 B12 B17 B16 -110.42(10)
P1 B12 B17 B18 147.26(8)
P1 B12 B17 B20 -150.08(8)
P2 N3 C31 C32 -142.65(8)
P2 N3 C31 C33 90.31(10)
P2 N3 C34 C35 116.18(10)
P2 N3 C34 C36 -115.89(10)
P2 N4 C37 C38 -81.12(11)
P2 N4 C37 C39 47.80(12)
P2 N4 C40 C41 125.87(9)
P2 N4 C40 C42 -107.93(10)
P2 C4 B11 O1 31.36(13)
P2 C4 B15 B16 -178.94(8)
P2 C4 B15 B19 -101.40(7)
P2 C4 B15 B20 -111.39(8)
P2 C4 B19 B14 -142.34(6)
P2 C4 B19 B15 102.69(7)
P2 C4 B19 B18 175.14(12)
P2 C4 B19 B20 111.87(7)
N1 P1 N2 C17 85.63(9)
N1 P1 N2 C20 -89.68(8)
N2 P1 N1 C11 -25.80(9)
N2 P1 N1 C14 160.83(8)
N3 P2 N4 C37 58.29(9)
N3 P2 N4 C40 -133.99(8)
N3 P2 C4 B11 61.81(9)
N3 P2 C4 B15 -71.67(8)
N3 P2 C4 B19 -146.14(6)
N4 P2 N3 C31 70.00(8)
N4 P2 N3 C34 -125.47(8)
N4 P2 C4 B11 -68.37(9)
N4 P2 C4 B15 158.15(6)
N4 P2 C4 B19 83.68(7)
C1 P1 N1 C11 95.53(9)
C1 P1 N1 C14 -77.84(8)
C1 P1 N2 C17 -36.63(10)
C1 P1 N2 C20 148.05(7)
C1 C2 C3 B12 -0.75(11)
C1 C2 C3 B13 78.37(10)
C1 C2 C3 B14 162.83(9)
C1 C2 B1 B2 37.31(7)
C1 C2 B1 B5 139.34(8)
C1 C2 B1 B6 100.32(8)
C1 C2 B4 B3 -36.39(7)
C1 C2 B4 B8 -99.78(8)
C1 C2 B4 B9 -138.64(8)
C1 C2 B5 B1 -36.58(7)
C1 C2 B5 B6 2.07(10)
C1 C2 B5 B9 103.79(8)
C1 C2 B5 B10 64.92(9)
C1 C2 B9 B4 38.02(7)
C1 C2 B9 B5 -102.02(8)
C1 C2 B9 B8 -0.28(10)
C1 C2 B9 B10 -63.10(9)
C1 B1 B2 B3 34.59(7)
C1 B1 B2 B6 136.29(8)
C1 B1 B2 B7 98.36(8)
C1 B1 B5 C2 35.67(7)
C1 B1 B5 B6 -100.24(8)
C1 B1 B5 B9 0.74(10)
C1 B1 B5 B10 -62.75(9)
C1 B1 B6 B2 -38.33(7)
C1 B1 B6 B5 99.70(8)
C1 B1 B6 B7 -0.91(10)
C1 B1 B6 B10 62.31(10)
C1 B2 B3 B4 35.15(7)
C1 B2 B3 B7 135.13(8)
C1 B2 B3 B8 97.82(8)
C1 B2 B6 B1 37.70(7)
C1 B2 B6 B5 0.15(10)
C1 B2 B6 B7 -100.02(8)
C1 B2 B6 B10 -63.03(10)
C1 B2 B7 B3 -39.09(7)
C1 B2 B7 B6 98.89(8)
C1 B2 B7 B8 -1.75(11)
C1 B2 B7 B10 61.77(10)
C1 B3 B4 C2 36.52(7)
C1 B3 B4 B8 135.41(8)
C1 B3 B4 B9 98.16(8)
C1 B3 B7 B2 38.98(7)
C1 B3 B7 B6 1.47(10)
C1 B3 B7 B8 -99.16(8)
C1 B3 B7 B10 -61.90(10)
C1 B3 B8 B4 -38.78(7)
C1 B3 B8 B7 99.23(8)
C1 B3 B8 B9 -1.69(10)
C1 B3 B8 B10 61.90(10)
C1 B4 B8 B3 38.88(7)
C1 B4 B8 B7 1.25(10)
C1 B4 B8 B9 -99.99(8)
C1 B4 B8 B10 -62.37(10)
C1 B4 B9 C2 -36.39(7)
C1 B4 B9 B5 -1.25(10)
C1 B4 B9 B8 99.67(8)
C1 B4 B9 B10 62.08(9)
C2 C1 B1 B2 -137.45(8)
C2 C1 B1 B5 -35.16(7)
C2 C1 B1 B6 -98.65(8)
C2 C1 B2 B1 39.23(7)
C2 C1 B2 B3 -101.69(8)
C2 C1 B2 B6 1.14(10)
C2 C1 B2 B7 -62.00(10)
C2 C1 B3 B2 103.16(8)
C2 C1 B3 B4 -37.29(7)
C2 C1 B3 B7 63.95(9)
C2 C1 B3 B8 1.52(10)
C2 C1 B4 B3 138.67(8)
C2 C1 B4 B8 99.14(8)
C2 C1 B4 B9 35.89(7)
C2 C3 B12 P1 0.35(10)
C2 C3 B12 B13 113.22(9)
C2 C3 B12 B16 -150.71(8)
C2 C3 B12 B17 146.51(8)
C2 C3 B13 B12 -109.23(10)
C2 C3 B13 B14 119.27(10)
C2 C3 B13 B17 -142.95(8)
C2 C3 B13 B18 154.10(8)
C2 C3 B14 B13 -112.35(10)
C2 C3 B14 B18 -148.35(9)
C2 C3 B14 B19 151.97(9)
C2 B1 B2 C1 -37.26(7)
C2 B1 B2 B3 -2.67(10)
C2 B1 B2 B6 99.02(8)
C2 B1 B2 B7 61.09(10)
C2 B1 B5 B6 -135.91(8)
C2 B1 B5 B9 -34.93(7)
C2 B1 B5 B10 -98.42(8)
C2 B1 B6 B2 -100.22(8)
C2 B1 B6 B5 37.81(7)
C2 B1 B6 B7 -62.79(10)
C2 B1 B6 B10 0.42(10)
C2 B4 B8 B3 101.00(8)
C2 B4 B8 B7 63.37(10)
C2 B4 B8 B9 -37.87(7)
C2 B4 B8 B10 -0.25(10)
C2 B4 B9 B5 35.15(7)
C2 B4 B9 B8 136.06(8)
C2 B4 B9 B10 98.47(8)
C2 B5 B6 B1 -39.04(7)
C2 B5 B6 B2 -1.35(10)
C2 B5 B6 B7 61.46(10)
C2 B5 B6 B10 98.95(8)
C2 B5 B9 B4 -35.31(7)
C2 B5 B9 B8 -97.84(8)
C2 B5 B9 B10 -135.83(8)
C2 B5 B10 B6 -100.28(8)
C2 B5 B10 B7 -62.62(10)
C2 B5 B10 B8 0.45(10)
C2 B5 B10 B9 38.14(7)
C2 B9 B10 B5 -38.31(7)
C2 B9 B10 B6 -1.10(11)
C2 B9 B10 B7 62.46(10)
C2 B9 B10 B8 99.25(8)
C3 C2 B1 C1 102.43(9)
C3 C2 B1 B2 139.74(8)
C3 C2 B1 B5 -118.23(9)
C3 C2 B1 B6 -157.25(8)
C3 C2 B4 C1 -103.78(9)
C3 C2 B4 B3 -140.17(8)
C3 C2 B4 B8 156.44(8)
C3 C2 B4 B9 117.59(9)
C3 C2 B5 B1 104.97(10)
C3 C2 B5 B6 143.62(9)
C3 C2 B5 B9 -114.66(10)
C3 C2 B5 B10 -153.53(9)
C3 C2 B9 B4 -103.41(10)
C3 C2 B9 B5 116.55(10)
C3 C2 B9 B8 -141.71(9)
C3 C2 B9 B10 155.47(9)
C3 B12 B13 B14 36.15(6)
C3 B12 B13 B17 141.61(8)
C3 B12 B13 B18 94.74(8)
C3 B12 B16 B15 6.51(13)
C3 B12 B16 B17 -92.09(9)
C3 B12 B16 B20 -54.58(11)
C3 B12 B17 B13 -33.46(7)
C3 B12 B17 B16 115.02(8)
C3 B12 B17 B18 12.70(10)
C3 B12 B17 B20 75.37(10)
C3 B13 B14 B18 138.95(9)
C3 B13 B14 B19 110.29(8)
C3 B13 B17 B12 30.88(7)
C3 B13 B17 B16 -0.57(11)
C3 B13 B17 B18 -94.62(8)
C3 B13 B17 B20 -69.22(10)
C3 B13 B18 B14 -31.73(7)
C3 B13 B18 B17 100.45(8)
C3 B13 B18 B19 5.60(12)
C3 B13 B18 B20 76.16(9)
C3 B14 B18 B13 35.79(8)
C3 B14 B18 B17 -5.19(10)
C3 B14 B18 B19 -110.77(8)
C3 B14 B18 B20 -67.26(10)
C4 P2 N3 C31 -60.36(9)
C4 P2 N3 C34 104.17(8)
C4 P2 N4 C37 -168.79(8)
C4 P2 N4 C40 -1.08(10)
C4 B15 B16 B12 10.00(14)
C4 B15 B16 B17 75.06(11)
C4 B15 B16 B20 100.34(10)
C4 B15 B20 B16 -115.93(9)
C4 B15 B20 B17 -88.62(11)
C4 B15 B20 B18 -19.35(12)
C4 B15 B20 B19 9.41(8)
C4 B19 B20 B15 -8.95(7)
C4 B19 B20 B16 40.42(10)
C4 B19 B20 B17 103.85(9)
C4 B19 B20 B18 140.60(9)
C11 N1 C14 C15 -54.07(13)
C11 N1 C14 C16 73.94(13)
C14 N1 C11 C12 86.15(12)
C14 N1 C11 C13 -42.76(15)
C17 N2 C20 C21 -63.44(14)
C17 N2 C20 C22 66.54(12)
C20 N2 C17 C18 -75.35(12)
C20 N2 C17 C19 50.44(13)
C31 N3 C34 C35 -80.37(13)
C31 N3 C34 C36 47.56(14)
C34 N3 C31 C32 53.47(13)
C34 N3 C31 C33 -73.57(12)
C37 N4 C40 C41 -65.57(11)
C37 N4 C40 C42 60.62(12)
C40 N4 C37 C38 110.15(10)
C40 N4 C37 C39 -120.93(10)
B1 C1 C2 C3 -109.20(9)
B1 C1 C2 B4 143.56(8)
B1 C1 C2 B5 37.54(7)
B1 C1 C2 B9 104.76(8)
B1 C1 B2 B3 -140.93(8)
B1 C1 B2 B6 -38.10(7)
B1 C1 B2 B7 -101.24(9)
B1 C1 B3 B2 37.07(8)
B1 C1 B3 B4 -103.37(8)
B1 C1 B3 B7 -2.14(10)
B1 C1 B3 B8 -64.57(10)
B1 C1 B4 C2 -34.11(7)
B1 C1 B4 B3 104.56(8)
B1 C1 B4 B8 65.03(9)
B1 C1 B4 B9 1.79(10)
B1 C2 C3 B12 -67.35(11)
B1 C2 C3 B13 11.77(12)
B1 C2 C3 B14 96.24(11)
B1 C2 B4 C1 33.20(7)
B1 C2 B4 B3 -3.19(10)
B1 C2 B4 B8 -66.58(9)
B1 C2 B4 B9 -105.43(8)
B1 C2 B5 B6 38.65(7)
B1 C2 B5 B9 140.38(8)
B1 C2 B5 B10 101.50(8)
B1 C2 B9 B4 102.54(8)
B1 C2 B9 B5 -37.50(8)
B1 C2 B9 B8 64.25(10)
B1 C2 B9 B10 1.43(10)
B1 B2 B3 C1 -34.34(7)
B1 B2 B3 B4 0.81(11)
B1 B2 B3 B7 100.79(9)
B1 B2 B3 B8 63.49(10)
B1 B2 B6 B5 -37.55(8)
B1 B2 B6 B7 -137.72(8)
B1 B2 B6 B10 -100.73(9)
B1 B2 B7 B3 -100.54(8)
B1 B2 B7 B6 37.43(8)
B1 B2 B7 B8 -63.21(10)
B1 B2 B7 B10 0.31(11)
B1 B5 B6 B2 37.69(8)
B1 B5 B6 B7 100.50(9)
B1 B5 B6 B10 137.99(8)
B1 B5 B9 C2 35.63(7)
B1 B5 B9 B4 0.32(10)
B1 B5 B9 B8 -62.21(10)
B1 B5 B9 B10 -100.20(9)
B1 B5 B10 B6 -37.17(8)
B1 B5 B10 B7 0.50(11)
B1 B5 B10 B8 63.57(10)
B1 B5 B10 B9 101.26(8)
B1 B6 B7 B2 -37.80(8)
B1 B6 B7 B3 -0.36(11)
B1 B6 B7 B8 62.89(10)
B1 B6 B7 B10 100.70(9)
B1 B6 B10 B5 37.48(8)
B1 B6 B10 B7 -100.43(9)
B1 B6 B10 B8 -62.80(10)
B1 B6 B10 B9 0.41(11)
B2 C1 C2 C3 -148.80(8)
B2 C1 C2 B1 -39.60(7)
B2 C1 C2 B4 103.96(8)
B2 C1 C2 B5 -2.06(10)
B2 C1 C2 B9 65.16(9)
B2 C1 B1 C2 137.45(8)
B2 C1 B1 B5 102.28(8)
B2 C1 B1 B6 38.79(8)
B2 C1 B3 B4 -140.44(8)
B2 C1 B3 B7 -39.21(8)
B2 C1 B3 B8 -101.64(9)
B2 C1 B4 C2 -101.59(8)
B2 C1 B4 B3 37.08(8)
B2 C1 B4 B8 -2.45(10)
B2 C1 B4 B9 -65.69(9)
B2 B1 B5 C2 98.11(8)
B2 B1 B5 B6 -37.80(8)
B2 B1 B5 B9 63.18(10)
B2 B1 B5 B10 -0.31(10)
B2 B1 B6 B5 138.03(8)
B2 B1 B6 B7 37.43(8)
B2 B1 B6 B10 100.64(9)
B2 B3 B4 C1 -35.11(7)
B2 B3 B4 C2 1.41(10)
B2 B3 B4 B8 100.30(9)
B2 B3 B4 B9 63.05(10)
B2 B3 B7 B6 -37.51(8)
B2 B3 B7 B8 -138.14(8)
B2 B3 B7 B10 -100.89(9)
B2 B3 B8 B4 -100.80(8)
B2 B3 B8 B7 37.21(8)
B2 B3 B8 B9 -63.71(10)
B2 B3 B8 B10 -0.12(10)
B2 B6 B7 B3 37.44(8)
B2 B6 B7 B8 100.70(9)
B2 B6 B7 B10 138.51(8)
B2 B6 B10 B5 101.12(8)
B2 B6 B10 B7 -36.79(8)
B2 B6 B10 B8 0.84(10)
B2 B6 B10 B9 64.05(10)
B2 B7 B8 B3 -37.31(8)
B2 B7 B8 B4 0.32(11)
B2 B7 B8 B9 64.16(10)
B2 B7 B8 B10 101.11(9)
B2 B7 B10 B5 -0.50(11)
B2 B7 B10 B6 37.15(8)
B2 B7 B10 B8 -100.51(9)
B2 B7 B10 B9 -63.69(10)
B3 C1 C2 C3 145.23(8)
B3 C1 C2 B1 -105.56(8)
B3 C1 C2 B4 38.00(7)
B3 C1 C2 B5 -68.02(9)
B3 C1 C2 B9 -0.80(10)
B3 C1 B1 C2 100.59(8)
B3 C1 B1 B2 -36.86(8)
B3 C1 B1 B5 65.43(10)
B3 C1 B1 B6 1.93(10)
B3 C1 B2 B1 140.93(8)
B3 C1 B2 B6 102.83(9)
B3 C1 B2 B7 39.69(8)
B3 C1 B4 C2 -138.67(8)
B3 C1 B4 B8 -39.53(7)
B3 C1 B4 B9 -102.77(8)
B3 B2 B6 B1 99.80(8)
B3 B2 B6 B5 62.25(10)
B3 B2 B6 B7 -37.92(8)
B3 B2 B6 B10 -0.93(10)
B3 B2 B7 B6 137.98(8)
B3 B2 B7 B8 37.33(8)
B3 B2 B7 B10 100.85(9)
B3 B4 B8 B7 -37.64(8)
B3 B4 B8 B9 -138.87(8)
B3 B4 B8 B10 -101.25(9)
B3 B4 B9 C2 -98.77(8)
B3 B4 B9 B5 -63.62(10)
B3 B4 B9 B8 37.29(8)
B3 B4 B9 B10 -0.30(10)
B3 B7 B8 B4 37.62(8)
B3 B7 B8 B9 101.47(9)
B3 B7 B8 B10 138.42(8)
B3 B7 B10 B5 62.83(10)
B3 B7 B10 B6 100.48(9)
B3 B7 B10 B8 -37.18(8)
B3 B7 B10 B9 -0.36(11)
B3 B8 B9 C2 1.22(10)
B3 B8 B9 B4 -37.02(8)
B3 B8 B9 B5 62.91(10)
B3 B8 B9 B10 100.86(9)
B3 B8 B10 B5 -63.78(10)
B3 B8 B10 B6 -0.45(10)
B3 B8 B10 B7 37.34(8)
B3 B8 B10 B9 -101.43(8)
B4 C1 C2 C3 107.24(9)
B4 C1 C2 B1 -143.56(8)
B4 C1 C2 B5 -106.02(8)
B4 C1 C2 B9 -38.80(7)
B4 C1 B1 C2 33.58(7)
B4 C1 B1 B2 -103.87(8)
B4 C1 B1 B5 -1.58(10)
B4 C1 B1 B6 -65.08(9)
B4 C1 B2 B1 103.87(8)
B4 C1 B2 B3 -37.06(8)
B4 C1 B2 B6 65.77(10)
B4 C1 B2 B7 2.64(10)
B4 C1 B3 B2 140.44(8)
B4 C1 B3 B7 101.23(9)
B4 C1 B3 B8 38.81(7)
B4 C2 C3 B12 66.67(11)
B4 C2 C3 B13 145.79(8)
B4 C2 C3 B14 -129.75(10)
B4 C2 B1 C1 -33.64(7)
B4 C2 B1 B2 3.67(10)
B4 C2 B1 B5 105.71(8)
B4 C2 B1 B6 66.68(9)
B4 C2 B5 B1 -102.14(8)
B4 C2 B5 B6 -63.48(10)
B4 C2 B5 B9 38.24(8)
B4 C2 B5 B10 -0.64(10)
B4 C2 B9 B5 -140.04(8)
B4 C2 B9 B8 -38.29(7)
B4 C2 B9 B10 -101.12(8)
B4 B3 B7 B2 101.05(8)
B4 B3 B7 B6 63.54(10)
B4 B3 B7 B8 -37.08(7)
B4 B3 B7 B10 0.17(11)
B4 B3 B8 B7 138.01(8)
B4 B3 B8 B9 37.09(8)
B4 B3 B8 B10 100.68(8)
B4 B8 B9 C2 38.25(7)
B4 B8 B9 B5 99.93(8)
B4 B8 B9 B10 137.88(8)
B4 B8 B10 B5 -0.12(11)
B4 B8 B10 B6 63.20(10)
B4 B8 B10 B7 100.99(9)
B4 B8 B10 B9 -37.78(7)
B4 B9 B10 B5 -100.37(8)
B4 B9 B10 B6 -63.16(10)
B4 B9 B10 B7 0.40(10)
B4 B9 B10 B8 37.19(7)
B5 C2 C3 B12 -141.05(9)
B5 C2 C3 B13 -61.93(13)
B5 C2 C3 B14 22.54(15)
B5 C2 B1 C1 -139.34(8)
B5 C2 B1 B2 -102.03(9)
B5 C2 B1 B6 -39.03(8)
B5 C2 B4 C1 100.34(8)
B5 C2 B4 B3 63.95(10)
B5 C2 B4 B8 0.56(10)
B5 C2 B4 B9 -38.29(8)
B5 C2 B9 B4 140.04(8)
B5 C2 B9 B8 101.75(8)
B5 C2 B9 B10 38.92(8)
B5 B1 B2 C1 -98.35(8)
B5 B1 B2 B3 -63.76(10)
B5 B1 B2 B6 37.93(8)
B5 B1 B2 B7 0.00(10)
B5 B1 B6 B2 -138.03(8)
B5 B1 B6 B7 -100.60(9)
B5 B1 B6 B10 -37.39(8)
B5 B6 B7 B2 -101.08(9)
B5 B6 B7 B3 -63.64(10)
B5 B6 B7 B8 -0.38(11)
B5 B6 B7 B10 37.42(8)
B5 B6 B10 B7 -137.92(8)
B5 B6 B10 B8 -100.28(9)
B5 B6 B10 B9 -37.07(8)
B5 B9 B10 B6 37.22(8)
B5 B9 B10 B7 100.78(9)
B5 B9 B10 B8 137.56(8)
B6 B1 B2 C1 -136.29(8)
B6 B1 B2 B3 -101.70(9)
B6 B1 B2 B7 -37.93(8)
B6 B1 B5 C2 135.91(8)
B6 B1 B5 B9 100.98(9)
B6 B1 B5 B10 37.49(8)
B6 B2 B3 C1 -97.17(8)
B6 B2 B3 B4 -62.03(10)
B6 B2 B3 B7 37.96(8)
B6 B2 B3 B8 0.65(10)
B6 B2 B7 B3 -137.98(8)
B6 B2 B7 B8 -100.64(9)
B6 B2 B7 B10 -37.13(8)
B6 B5 B9 C2 98.51(8)
B6 B5 B9 B4 63.21(10)
B6 B5 B9 B8 0.67(10)
B6 B5 B9 B10 -37.31(8)
B6 B5 B10 B7 37.67(8)
B6 B5 B10 B8 100.73(9)
B6 B5 B10 B9 138.42(8)
B6 B7 B8 B3 -100.67(9)
B6 B7 B8 B4 -63.05(10)
B6 B7 B8 B9 0.80(11)
B6 B7 B8 B10 37.75(8)
B6 B7 B10 B5 -37.65(8)
B6 B7 B10 B8 -137.66(8)
B6 B7 B10 B9 -100.84(9)
B7 B2 B3 C1 -135.13(8)
B7 B2 B3 B4 -99.98(9)
B7 B2 B3 B8 -37.31(8)
B7 B2 B6 B1 137.72(8)
B7 B2 B6 B5 100.17(9)
B7 B2 B6 B10 37.00(8)
B7 B3 B4 C1 -98.08(8)
B7 B3 B4 C2 -61.56(10)
B7 B3 B4 B8 37.33(8)
B7 B3 B4 B9 0.08(10)
B7 B3 B8 B4 -138.01(8)
B7 B3 B8 B9 -100.92(9)
B7 B3 B8 B10 -37.33(8)
B7 B6 B10 B5 137.92(8)
B7 B6 B10 B8 37.64(8)
B7 B6 B10 B9 100.84(9)
B7 B8 B9 C2 -62.60(10)
B7 B8 B9 B4 -100.85(9)
B7 B8 B9 B5 -0.91(11)
B7 B8 B9 B10 37.03(8)
B7 B8 B10 B5 -101.12(9)
B7 B8 B10 B6 -37.79(8)
B7 B8 B10 B9 -138.77(8)
B8 B3 B4 C1 -135.41(8)
B8 B3 B4 C2 -98.89(8)
B8 B3 B4 B9 -37.25(8)
B8 B3 B7 B2 138.14(8)
B8 B3 B7 B6 100.63(9)
B8 B3 B7 B10 37.25(8)
B8 B4 B9 C2 -136.06(8)
B8 B4 B9 B5 -100.91(8)
B8 B4 B9 B10 -37.59(8)
B8 B7 B10 B5 100.01(9)
B8 B7 B10 B6 137.66(8)
B8 B7 B10 B9 36.82(8)
B8 B9 B10 B5 -137.56(8)
B8 B9 B10 B6 -100.34(9)
B8 B9 B10 B7 -36.78(8)
B9 C2 C3 B12 139.76(9)
B9 C2 C3 B13 -141.12(9)
B9 C2 C3 B14 -56.66(14)
B9 C2 B1 C1 -101.50(8)
B9 C2 B1 B2 -64.18(10)
B9 C2 B1 B5 37.85(8)
B9 C2 B1 B6 -1.18(10)
B9 C2 B4 C1 138.64(8)
B9 C2 B4 B3 102.24(8)
B9 C2 B4 B8 38.86(7)
B9 C2 B5 B1 -140.38(8)
B9 C2 B5 B6 -101.72(8)
B9 C2 B5 B10 -38.88(7)
B9 B4 B8 B3 138.87(8)
B9 B4 B8 B7 101.24(9)
B9 B4 B8 B10 37.62(8)
B9 B5 B6 B1 -100.68(8)
B9 B5 B6 B2 -62.99(10)
B9 B5 B6 B7 -0.18(11)
B9 B5 B6 B10 37.31(8)
B9 B5 B10 B6 -138.42(8)
B9 B5 B10 B7 -100.76(9)
B9 B5 B10 B8 -37.69(8)
B9 B8 B10 B5 37.65(8)
B9 B8 B10 B6 100.98(9)
B9 B8 B10 B7 138.77(8)
B10 B5 B6 B1 -137.99(8)
B10 B5 B6 B2 -100.30(9)
B10 B5 B6 B7 -37.49(8)
B10 B5 B9 C2 135.83(8)
B10 B5 B9 B4 100.52(9)
B10 B5 B9 B8 37.98(8)
B10 B6 B7 B2 -138.51(8)
B10 B6 B7 B3 -101.06(9)
B10 B6 B7 B8 -37.81(8)
B10 B7 B8 B3 -138.42(8)
B10 B7 B8 B4 -100.80(9)
B10 B7 B8 B9 -36.95(8)
B10 B8 B9 C2 -99.63(8)
B10 B8 B9 B4 -137.88(8)
B10 B8 B9 B5 -37.95(8)
B11 C4 B15 B16 46.86(13)
B11 C4 B15 B19 124.39(10)
B11 C4 B15 B20 114.40(10)
B11 C4 B19 B14 5.68(12)
B11 C4 B19 B15 -109.29(11)
B11 C4 B19 B18 -36.8(2)
B11 C4 B19 B20 -100.11(11)
B12 P1 N1 C11 -156.54(8)
B12 P1 N1 C14 30.09(9)
B12 P1 N2 C17 -144.18(8)
B12 P1 N2 C20 40.51(9)
B12 C3 B13 B14 -131.50(8)
B12 C3 B13 B17 -33.72(7)
B12 C3 B13 B18 -96.67(8)
B12 C3 B14 B13 51.22(8)
B12 C3 B14 B18 15.22(11)
B12 C3 B14 B19 -44.46(12)
B12 B13 B14 C3 -36.92(7)
B12 B13 B14 B18 102.03(8)
B12 B13 B14 B19 73.37(8)
B12 B13 B17 B16 -31.45(8)
B12 B13 B17 B18 -125.51(8)
B12 B13 B17 B20 -100.10(9)
B12 B13 B18 B14 -86.08(8)
B12 B13 B18 B17 46.09(7)
B12 B13 B18 B19 -48.76(11)
B12 B13 B18 B20 21.80(10)
B12 B16 B17 B13 31.23(8)
B12 B16 B17 B18 95.46(8)
B12 B16 B17 B20 136.59(8)
B12 B16 B20 B15 114.76(8)
B12 B16 B20 B17 -37.50(7)
B12 B16 B20 B18 3.95(10)
B12 B16 B20 B19 65.48(9)
B12 B17 B18 B13 -47.35(7)
B12 B17 B18 B14 -4.52(10)
B12 B17 B18 B19 68.57(9)
B12 B17 B18 B20 106.17(8)
B12 B17 B20 B15 12.28(12)
B12 B17 B20 B16 40.52(8)
B12 B17 B20 B18 -92.95(8)
B12 B17 B20 B19 -57.08(10)
B13 C3 B12 P1 -112.87(7)
B13 C3 B12 B16 96.06(9)
B13 C3 B12 B17 33.29(7)
B13 C3 B14 B18 -36.00(8)
B13 C3 B14 B19 -95.68(9)
B13 B12 B16 B15 70.54(10)
B13 B12 B16 B17 -28.07(7)
B13 B12 B16 B20 9.44(10)
B13 B12 B17 B16 148.48(8)
B13 B12 B17 B18 46.16(7)
B13 B12 B17 B20 108.83(9)
B13 B14 B18 B17 -40.98(7)
B13 B14 B18 B19 -146.56(8)
B13 B14 B18 B20 -103.05(9)
B13 B17 B18 B14 42.83(7)
B13 B17 B18 B19 115.92(9)
B13 B17 B18 B20 153.52(8)
B13 B17 B20 B15 79.93(11)
B13 B17 B20 B16 108.17(9)
B13 B17 B20 B18 -25.30(8)
B13 B17 B20 B19 10.57(11)
B13 B18 B19 C4 19.65(19)
B13 B18 B19 B14 -34.99(8)
B13 B18 B19 B15 74.14(11)
B13 B18 B19 B20 100.48(10)
B13 B18 B20 B15 -85.11(10)
B13 B18 B20 B16 -16.86(11)
B13 B18 B20 B17 24.30(8)
B13 B18 B20 B19 -115.30(9)
B14 C3 B12 P1 -164.60(7)
B14 C3 B12 B13 -51.73(8)
B14 C3 B12 B16 44.34(12)
B14 C3 B12 B17 -18.44(11)
B14 C3 B13 B12 131.50(8)
B14 C3 B13 B17 97.78(8)
B14 C3 B13 B18 34.83(8)
B14 B13 B17 B12 84.60(8)
B14 B13 B17 B16 53.15(10)
B14 B13 B17 B18 -40.91(7)
B14 B13 B17 B20 -15.50(11)
B14 B13 B18 B17 132.18(8)
B14 B13 B18 B19 37.33(9)
B14 B13 B18 B20 107.88(9)
B14 B18 B19 C4 54.64(15)
B14 B18 B19 B15 109.13(8)
B14 B18 B19 B20 135.46(8)
B14 B18 B20 B15 -16.38(12)
B14 B18 B20 B16 51.87(11)
B14 B18 B20 B17 93.03(9)
B14 B18 B20 B19 -46.58(8)
B14 B19 B20 B15 -113.83(7)
B14 B19 B20 B16 -64.46(8)
B14 B19 B20 B17 -1.03(9)
B14 B19 B20 B18 35.71(7)
B15 C4 B11 O1 160.40(9)
B15 C4 B19 B14 114.97(7)
B15 C4 B19 B18 72.45(15)
B15 C4 B19 B20 9.18(8)
B15 B16 B17 B12 -111.64(8)
B15 B16 B17 B13 -80.41(10)
B15 B16 B17 B18 -16.18(10)
B15 B16 B17 B20 24.95(8)
B15 B16 B20 B17 -152.26(8)
B15 B16 B20 B18 -110.81(9)
B15 B16 B20 B19 -49.28(7)
B15 B19 B20 B16 49.37(7)
B15 B19 B20 B17 112.80(9)
B15 B19 B20 B18 149.55(8)
B16 B12 B13 C3 -113.34(9)
B16 B12 B13 B14 -77.19(8)
B16 B12 B13 B17 28.27(7)
B16 B12 B13 B18 -18.60(10)
B16 B12 B17 B13 -148.48(8)
B16 B12 B17 B18 -102.32(8)
B16 B12 B17 B20 -39.65(8)
B16 B15 B20 B17 27.32(8)
B16 B15 B20 B18 96.58(9)
B16 B15 B20 B19 125.34(8)
B16 B17 B18 B13 -112.19(8)
B16 B17 B18 B14 -69.36(9)
B16 B17 B18 B19 3.73(10)
B16 B17 B18 B20 41.33(7)
B16 B17 B20 B15 -28.24(9)
B16 B17 B20 B18 -133.47(8)
B16 B17 B20 B19 -97.60(8)
B17 B12 B13 C3 -141.61(8)
B17 B12 B13 B14 -105.46(8)
B17 B12 B13 B18 -46.87(7)
B17 B12 B16 B15 98.60(9)
B17 B12 B16 B20 37.51(7)
B17 B13 B14 C3 -96.67(8)
B17 B13 B14 B18 42.28(7)
B17 B13 B14 B19 13.62(9)
B17 B13 B18 B14 -132.18(8)
B17 B13 B18 B19 -94.85(10)
B17 B13 B18 B20 -24.30(8)
B17 B16 B20 B15 152.26(8)
B17 B16 B20 B18 41.45(7)
B17 B16 B20 B19 102.98(8)
B17 B18 B19 C4 -44.87(17)
B17 B18 B19 B14 -99.51(8)
B17 B18 B19 B15 9.62(10)
B17 B18 B19 B20 35.95(7)
B17 B18 B20 B15 -109.41(9)
B17 B18 B20 B16 -41.16(7)
B17 B18 B20 B19 -139.60(8)
B18 B13 B14 C3 -138.95(9)
B18 B13 B14 B19 -28.66(7)
B18 B13 B17 B12 125.51(8)
B18 B13 B17 B16 94.06(9)
B18 B13 B17 B20 25.40(8)
B18 B17 B20 B15 105.23(10)
B18 B17 B20 B16 133.47(8)
B18 B17 B20 B19 35.86(7)
B18 B19 B20 B15 -149.55(8)
B18 B19 B20 B16 -100.18(8)
B18 B19 B20 B17 -36.75(8)
B19 C4 B11 O1 -113.43(12)
B19 C4 B15 B16 -77.54(10)
B19 C4 B15 B20 -9.99(8)
B19 B14 B18 B13 146.56(8)
B19 B14 B18 B17 105.58(8)
B19 B14 B18 B20 43.51(8)
B19 B15 B16 B12 -44.28(10)
B19 B15 B16 B17 20.78(9)
B19 B15 B16 B20 46.06(7)
B19 B15 B20 B16 -125.34(8)
B19 B15 B20 B17 -98.02(9)
B19 B15 B20 B18 -28.75(8)
B19 B18 B20 B15 30.20(8)
B19 B18 B20 B16 98.45(8)
B19 B18 B20 B17 139.60(8)
B20 B15 B16 B12 -90.34(9)
B20 B15 B16 B17 -25.28(8)
B20 B16 B17 B12 -136.59(8)
B20 B16 B17 B13 -105.36(9)
B20 B16 B17 B18 -41.13(7)
B20 B17 B18 B13 -153.52(8)
B20 B17 B18 B14 -110.69(8)
B20 B17 B18 B19 -37.60(8)
B20 B18 B19 C4 -80.83(15)
B20 B18 B19 B14 -135.46(8)
B20 B18 B19 B15 -26.34(7)
